data_7210031
loop_
_publ_author_name
'Eberhard, Jens'
'Stoll, Ion'
'Brockhinke, Regina'
'Neumann, Beate'
'Stammler, Hans-Georg'
'Riefer, Arthur'
'Rauls, Eva'
'Schmidt, Wolf Gero'
'Mattay, Jochen'

_publ_section_title
;
 Structural variety of 5-fluoroarene-2-aminopyrimidine in comparison to
 2-aminopyrimidine silver(i) coordination polymers: progress report and
 overview
;
_journal_issue 21
_journal_name_full CrystEngComm
_journal_page_first 4225
_journal_paper_doi 10.1039/c2ce26388b
_journal_volume 15
_journal_year 2013
_chemical_formula_moiety 'C12 H10 Ag Cl F4 N4 O4'
_chemical_formula_sum 'C12 H10 Ag Cl F4 N4 O4'
_chemical_formula_weight 493.56
_chemical_name_systematic ?
_space_group_IT_number 14
_symmetry_cell_setting monoclinic
_symmetry_space_group_name_Hall '-P 2ybc'
_symmetry_space_group_name_H-M 'P 1 21/c 1'
_atom_sites_solution_hydrogens geom
_atom_sites_solution_primary direct
_atom_sites_solution_secondary difmap
_audit_creation_method SHELXL-97
_cell_angle_alpha 90.00
_cell_angle_beta 101.4489(13)
_cell_angle_gamma 90.00
_cell_formula_units_Z 4
_cell_length_a 6.42220(10)
_cell_length_b 16.1283(3)
_cell_length_c 14.7568(3)
_cell_measurement_reflns_used 15388
_cell_measurement_temperature 100(2)
_cell_measurement_theta_max 30.034
_cell_measurement_theta_min 2.910
_cell_volume 1498.08(5)
_computing_cell_refinement 'HKL Scalepack (Otwinowski & Minor 1997)'
_computing_data_collection 'Collect, Bruker AXS, 2004'
_computing_data_reduction 'Denzo and Scalepack (Otwinowski & Minor, 1997)'
_computing_molecular_graphics 'SHELXTL-PLUS (1990)'
_computing_publication_material 'SHELXL-97 (Sheldrick, 1997)'
_computing_structure_refinement 'SHELXL-97 (Sheldrick, 1997)'
_computing_structure_solution 'SHELXS-97 (Sheldrick, 1990)'
_diffrn_ambient_temperature 100(2)
_diffrn_measured_fraction_theta_full 0.998
_diffrn_measured_fraction_theta_max 0.998
_diffrn_measurement_device_type KappaCCD
_diffrn_measurement_method CCD
_diffrn_radiation_monochromator graphite
_diffrn_radiation_source 'fine-focus sealed tube'
_diffrn_radiation_type MoK\a
_diffrn_radiation_wavelength 0.71073
_diffrn_reflns_av_R_equivalents 0.063
_diffrn_reflns_av_sigmaI/netI 0.0490
_diffrn_reflns_limit_h_max 9
_diffrn_reflns_limit_h_min -9
_diffrn_reflns_limit_k_max 22
_diffrn_reflns_limit_k_min -22
_diffrn_reflns_limit_l_max 20
_diffrn_reflns_limit_l_min -20
_diffrn_reflns_number 32418
_diffrn_reflns_theta_full 30.00
_diffrn_reflns_theta_max 30.00
_diffrn_reflns_theta_min 3.09
_exptl_absorpt_coefficient_mu 1.601
_exptl_absorpt_correction_T_max 0.8826
_exptl_absorpt_correction_T_min 0.6452
_exptl_absorpt_correction_type multi-scan
_exptl_absorpt_process_details 'Denzo and Scalepack (Otwinowski & Minor, 1997)'
_exptl_crystal_colour Colourless
_exptl_crystal_density_diffrn 2.188
_exptl_crystal_density_method 'not measured'
_exptl_crystal_description fragment
_exptl_crystal_F_000 968
_exptl_crystal_size_max 0.30
_exptl_crystal_size_mid 0.14
_exptl_crystal_size_min 0.08
_refine_diff_density_max 0.938
_refine_diff_density_min -0.576
_refine_diff_density_rms 0.121
_refine_ls_extinction_method none
_refine_ls_goodness_of_fit_ref 1.018
_refine_ls_hydrogen_treatment mixed
_refine_ls_matrix_type full
_refine_ls_number_parameters 245
_refine_ls_number_reflns 4358
_refine_ls_number_restraints 0
_refine_ls_restrained_S_all 1.018
_refine_ls_R_factor_all 0.0505
_refine_ls_R_factor_gt 0.0315
_refine_ls_shift/su_max 0.002
_refine_ls_shift/su_mean 0.000
_refine_ls_structure_factor_coef Fsqd
_refine_ls_weighting_details 'calc w=1/[\s^2^(Fo^2^)+(0.0337P)^2^+0.0000P] where P=(Fo^2^+2Fc^2^)/3'
_refine_ls_weighting_scheme calc
_refine_ls_wR_factor_gt 0.0667
_refine_ls_wR_factor_ref 0.0718
_reflns_number_gt 3330
_reflns_number_total 4358
_reflns_threshold_expression >2sigma(I)
_cod_data_source_file c2ce26388b.txt
_cod_data_source_block compound10
_cod_depositor_comments
;
The following automatic conversions were performed:

'_symmetry_cell_setting' value 'Monoclinic' changed to 'monoclinic'
according to /home/saulius/struct/CIF-dictionaries/cif_core.dic
dictionary named 'cif_core.dic' version 2.4.2 from 2011-04-26.

Automatic conversion script
Id: cif_fix_values 1891 2012-01-12 08:04:46Z andrius 
;
_cod_original_sg_symbol_H-M 'P 21/c'
_cod_database_code 7210031

loop_
_symmetry_equiv_pos_as_xyz
'x, y, z'
'-x, y+1/2, -z+1/2'
'-x, -y, -z'
'x, -y-1/2, z-1/2'

loop_
_atom_site_label
_atom_site_type_symbol
_atom_site_fract_x
_atom_site_fract_y
_atom_site_fract_z
_atom_site_U_iso_or_equiv
_atom_site_adp_type
_atom_site_occupancy
_atom_site_symmetry_multiplicity
_atom_site_calc_flag
_atom_site_refinement_flags
Ag1 Ag 0.51584(3) 0.639004(10) 0.581967(13) 0.01704(7) Uani 1 1 d .
Cl1 Cl 0.44999(8) 0.56360(3) 0.36349(4) 0.01568(13) Uani 1 1 d .
F1 F -0.2543(2) 0.92032(8) 0.69264(10) 0.0197(3) Uani 1 1 d .
F2 F -0.2318(2) 1.08266(8) 0.71148(10) 0.0217(3) Uani 1 1 d .
F3 F 0.3622(2) 1.08602(8) 0.56435(10) 0.0229(3) Uani 1 1 d .
F4 F 0.3421(2) 0.92374(8) 0.54852(10) 0.0187(3) Uani 1 1 d .
O1 O 0.3279(3) 0.57037(11) 0.43656(12) 0.0228(4) Uani 1 1 d .
O2 O 0.4061(3) 0.48339(10) 0.31957(12) 0.0243(4) Uani 1 1 d .
O3 O 0.6731(3) 0.56916(11) 0.40435(12) 0.0225(4) Uani 1 1 d .
O4 O 0.3907(3) 0.62798(10) 0.29709(13) 0.0219(4) Uani 1 1 d .
N1 N 0.2113(3) 0.69211(11) 0.61105(14) 0.0139(4) Uani 1 1 d .
N2 N 0.0124(3) 0.57177(13) 0.58628(15) 0.0160(4) Uani 1 1 d .
H2A H -0.097(4) 0.5481(16) 0.5749(19) 0.017(7) Uiso 1 1 d .
H2B H 0.128(4) 0.5442(15) 0.5986(17) 0.010(6) Uiso 1 1 d .
N3 N -0.1683(3) 0.69665(12) 0.58342(14) 0.0141(4) Uani 1 1 d .
N4 N 0.0845(4) 1.17700(14) 0.6525(2) 0.0503(9) Uani 1 1 d .
C1 C 0.0179(3) 0.65413(15) 0.59363(16) 0.0136(5) Uani 1 1 d .
C2 C -0.1574(4) 0.77937(14) 0.58991(16) 0.0146(5) Uani 1 1 d .
H2 H -0.2865 0.8099 0.5795 0.018 Uiso 1 1 calc R
C3 C 0.0332(3) 0.82323(14) 0.61115(16) 0.0124(5) Uani 1 1 d .
C4 C 0.2158(4) 0.77417(14) 0.62229(16) 0.0140(5) Uani 1 1 d .
H4 H 0.3502 0.8006 0.6387 0.017 Uiso 1 1 calc R
C5 C 0.0431(3) 0.91440(14) 0.61999(16) 0.0139(5) Uani 1 1 d .
C6 C -0.1014(3) 0.95999(14) 0.65911(16) 0.0146(5) Uani 1 1 d .
C7 C -0.0887(4) 1.04489(14) 0.66899(17) 0.0159(5) Uani 1 1 d .
C8 C 0.0689(4) 1.09242(14) 0.64031(18) 0.0180(5) Uani 1 1 d .
C9 C 0.2112(4) 1.04624(15) 0.60049(17) 0.0167(5) Uani 1 1 d .
C10 C 0.2005(4) 0.96153(14) 0.59132(16) 0.0143(5) Uani 1 1 d .
C11 C -0.0997(4) 1.23009(15) 0.63355(19) 0.0224(6) Uani 1 1 d .
H11A H -0.2249 1.1973 0.6063 0.034 Uiso 1 1 calc R
H11B H -0.0775 1.2737 0.5902 0.034 Uiso 1 1 calc R
H11C H -0.1218 1.2553 0.6913 0.034 Uiso 1 1 calc R
C12 C 0.2879(4) 1.21800(15) 0.67656(19) 0.0242(6) Uani 1 1 d .
H12A H 0.3960 1.1780 0.7052 0.036 Uiso 1 1 calc R
H12B H 0.2790 1.2631 0.7202 0.036 Uiso 1 1 calc R
H12C H 0.3267 1.2408 0.6206 0.036 Uiso 1 1 calc R

loop_
_atom_site_aniso_label
_atom_site_aniso_U_11
_atom_site_aniso_U_22
_atom_site_aniso_U_33
_atom_site_aniso_U_23
_atom_site_aniso_U_13
_atom_site_aniso_U_12
Ag1 0.01030(10) 0.01470(10) 0.02675(12) -0.00203(8) 0.00525(7) -0.00063(7)
Cl1 0.0154(3) 0.0137(3) 0.0175(3) 0.0003(2) 0.0021(2) 0.0001(2)
F1 0.0169(7) 0.0197(7) 0.0254(8) -0.0013(6) 0.0113(6) -0.0005(6)
F2 0.0178(7) 0.0191(7) 0.0286(8) -0.0053(6) 0.0058(6) 0.0048(6)
F3 0.0181(7) 0.0194(7) 0.0322(9) 0.0064(6) 0.0072(6) -0.0047(6)
F4 0.0156(7) 0.0206(7) 0.0224(8) 0.0007(6) 0.0096(6) -0.0009(5)
O1 0.0232(10) 0.0293(10) 0.0175(9) -0.0031(8) 0.0082(7) -0.0042(8)
O2 0.0360(11) 0.0149(8) 0.0205(10) -0.0033(7) 0.0018(8) 0.0009(8)
O3 0.0156(9) 0.0264(10) 0.0234(10) 0.0017(8) -0.0014(7) 0.0025(7)
O4 0.0218(9) 0.0160(9) 0.0265(10) 0.0054(7) 0.0016(8) 0.0025(7)
N1 0.0112(9) 0.0134(9) 0.0167(10) -0.0002(8) 0.0021(8) -0.0001(7)
N2 0.0080(10) 0.0125(10) 0.0272(13) -0.0029(9) 0.0030(9) -0.0011(8)
N3 0.0098(9) 0.0136(9) 0.0196(11) -0.0002(8) 0.0041(8) -0.0001(7)
N4 0.0164(12) 0.0095(11) 0.119(3) -0.0036(14) -0.0002(14) 0.0008(9)
C1 0.0144(11) 0.0151(11) 0.0116(12) -0.0021(9) 0.0033(9) -0.0014(9)
C2 0.0123(11) 0.0153(11) 0.0173(12) 0.0015(10) 0.0055(9) 0.0012(9)
C3 0.0139(11) 0.0116(11) 0.0118(11) -0.0005(9) 0.0027(9) 0.0007(8)
C4 0.0112(11) 0.0166(11) 0.0141(12) -0.0011(9) 0.0024(9) -0.0018(9)
C5 0.0122(11) 0.0137(11) 0.0150(12) 0.0001(9) 0.0009(9) -0.0006(9)
C6 0.0111(11) 0.0155(12) 0.0164(12) 0.0013(9) 0.0007(9) -0.0013(9)
C7 0.0126(11) 0.0154(11) 0.0186(13) -0.0027(10) 0.0005(9) 0.0051(9)
C8 0.0136(12) 0.0118(11) 0.0263(14) 0.0002(10) -0.0014(10) 0.0009(9)
C9 0.0116(11) 0.0174(12) 0.0198(13) 0.0042(10) -0.0001(9) -0.0029(9)
C10 0.0117(11) 0.0160(11) 0.0152(12) -0.0005(9) 0.0031(9) 0.0019(9)
C11 0.0293(14) 0.0138(12) 0.0241(14) 0.0019(11) 0.0048(11) 0.0079(10)
C12 0.0276(14) 0.0163(12) 0.0286(15) -0.0042(11) 0.0055(11) -0.0061(10)

loop_
_atom_type_symbol
_atom_type_description
_atom_type_scat_dispersion_real
_atom_type_scat_dispersion_imag
_atom_type_scat_source
C C 0.0033 0.0016 'International Tables Vol C Tables 4.2.6.8 and 6.1.1.4'
H H 0.0000 0.0000 'International Tables Vol C Tables 4.2.6.8 and 6.1.1.4'
Ag Ag -0.8971 1.1015 'International Tables Vol C Tables 4.2.6.8 and 6.1.1.4'
Cl Cl 0.1484 0.1585 'International Tables Vol C Tables 4.2.6.8 and 6.1.1.4'
F F 0.0171 0.0103 'International Tables Vol C Tables 4.2.6.8 and 6.1.1.4'
N N 0.0061 0.0033 'International Tables Vol C Tables 4.2.6.8 and 6.1.1.4'
O O 0.0106 0.0060 'International Tables Vol C Tables 4.2.6.8 and 6.1.1.4'

loop_
_geom_angle_atom_site_label_1
_geom_angle_atom_site_label_2
_geom_angle_atom_site_label_3
_geom_angle
_geom_angle_site_symmetry_1
_geom_angle_site_symmetry_3
N3 Ag1 N1 131.51(7) 1_655 .
N3 Ag1 O2 104.62(7) 1_655 3_666
N1 Ag1 O2 106.10(7) . 3_666
N3 Ag1 O1 118.45(6) 1_655 .
N1 Ag1 O1 92.42(6) . .
O2 Ag1 O1 99.19(6) 3_666 .
O4 Cl1 O3 110.45(11) . .
O4 Cl1 O2 109.92(11) . .
O3 Cl1 O2 109.35(11) . .
O4 Cl1 O1 110.12(11) . .
O3 Cl1 O1 108.76(10) . .
O2 Cl1 O1 108.19(11) . .
Cl1 O1 Ag1 115.38(9) . .
Cl1 O2 Ag1 117.15(10) . 3_666
C4 N1 C1 117.79(19) . .
C4 N1 Ag1 113.73(15) . .
C1 N1 Ag1 125.90(15) . .
C1 N2 H2A 120(2) . .
C1 N2 H2B 119.6(17) . .
H2A N2 H2B 120(3) . .
C2 N3 C1 117.5(2) . .
C2 N3 Ag1 116.84(15) . 1_455
C1 N3 Ag1 124.70(15) . 1_455
C8 N4 C11 121.8(2) . .
C8 N4 C12 121.6(2) . .
C11 N4 C12 116.3(2) . .
N2 C1 N3 119.0(2) . .
N2 C1 N1 118.1(2) . .
N3 C1 N1 122.8(2) . .
N3 C2 C3 123.6(2) . .
N3 C2 H2 118.2 . .
C3 C2 H2 118.2 . .
C2 C3 C4 114.7(2) . .
C2 C3 C5 123.1(2) . .
C4 C3 C5 122.2(2) . .
N1 C4 C3 123.4(2) . .
N1 C4 H4 118.3 . .
C3 C4 H4 118.3 . .
C6 C5 C10 114.8(2) . .
C6 C5 C3 122.7(2) . .
C10 C5 C3 122.4(2) . .
F1 C6 C7 117.8(2) . .
F1 C6 C5 119.7(2) . .
C7 C6 C5 122.5(2) . .
F2 C7 C6 117.6(2) . .
F2 C7 C8 119.4(2) . .
C6 C7 C8 122.9(2) . .
N4 C8 C9 123.2(2) . .
N4 C8 C7 122.8(2) . .
C9 C8 C7 114.1(2) . .
F3 C9 C10 117.2(2) . .
F3 C9 C8 119.5(2) . .
C10 C9 C8 123.2(2) . .
F4 C10 C9 118.0(2) . .
F4 C10 C5 119.4(2) . .
C9 C10 C5 122.5(2) . .
N4 C11 H11A 109.5 . .
N4 C11 H11B 109.5 . .
H11A C11 H11B 109.5 . .
N4 C11 H11C 109.5 . .
H11A C11 H11C 109.5 . .
H11B C11 H11C 109.5 . .
N4 C12 H12A 109.5 . .
N4 C12 H12B 109.5 . .
H12A C12 H12B 109.5 . .
N4 C12 H12C 109.5 . .
H12A C12 H12C 109.5 . .
H12B C12 H12C 109.5 . .

loop_
_geom_bond_atom_site_label_1
_geom_bond_atom_site_label_2
_geom_bond_distance
_geom_bond_site_symmetry_2
Ag1 N3 2.2275(19) 1_655
Ag1 N1 2.2532(19) .
Ag1 O2 2.4434(17) 3_666
Ag1 O1 2.5017(18) .
Cl1 O4 1.4266(18) .
Cl1 O3 1.4426(18) .
Cl1 O2 1.4494(18) .
Cl1 O1 1.4579(18) .
F1 C6 1.346(3) .
F2 C7 1.356(3) .
F3 C9 1.357(3) .
F4 C10 1.351(3) .
O2 Ag1 2.4435(17) 3_666
N1 C4 1.333(3) .
N1 C1 1.363(3) .
N2 C1 1.333(3) .
N2 H2A 0.79(3) .
N2 H2B 0.85(3) .
N3 C2 1.338(3) .
N3 C1 1.361(3) .
N3 Ag1 2.2275(18) 1_455
N4 C8 1.377(3) .
N4 C11 1.442(3) .
N4 C12 1.444(3) .
C2 C3 1.395(3) .
C2 H2 0.9500 .
C3 C4 1.397(3) .
C3 C5 1.476(3) .
C4 H4 0.9500 .
C5 C6 1.396(3) .
C5 C10 1.396(3) .
C6 C7 1.378(3) .
C7 C8 1.400(3) .
C8 C9 1.396(3) .
C9 C10 1.373(3) .
C11 H11A 0.9800 .
C11 H11B 0.9800 .
C11 H11C 0.9800 .
C12 H12A 0.9800 .
C12 H12B 0.9800 .
C12 H12C 0.9800 .
